data_7225494
loop_
_publ_author_name
'Safin, Damir A.'
'Robeyns, Koen'
'Garcia, Yann'

_publ_section_title
;
 1,2,4-Triazole-based molecular switches: crystal structures, Hirshfeld
 surface analysis and optical properties
;
_journal_issue 38
_journal_name_full CrystEngComm
_journal_page_first 7284
_journal_paper_doi 10.1039/C6CE00749J
_journal_volume 18
_journal_year 2016
_chemical_formula_moiety 'C13 H10 N4 O'
_chemical_formula_sum 'C13 H10 N4 O'
_chemical_formula_weight 238.25
_space_group_crystal_system monoclinic
_space_group_IT_number 4
_space_group_name_Hall 'P 2yb'
_space_group_name_H-M_alt 'P 1 21 1'
_symmetry_space_group_name_Hall 'P 2yb'
_symmetry_space_group_name_H-M 'P 1 21 1'
_atom_sites_solution_hydrogens geom
_audit_creation_method SHELXL-2014/7
_audit_update_record
;
2016-02-01 deposited with the CCDC.
2016-05-20 downloaded from the CCDC.
;
_cell_angle_alpha 90
_cell_angle_beta 91.833(7)
_cell_angle_gamma 90
_cell_formula_units_Z 2
_cell_length_a 8.7625(6)
_cell_length_b 5.8854(4)
_cell_length_c 11.0081(12)
_cell_measurement_reflns_used 2106
_cell_measurement_temperature 295(2)
_cell_measurement_theta_max 25.6689
_cell_measurement_theta_min 2.3208
_cell_volume 567.41(8)
_computing_cell_refinement
;
CrysAlisPro, Agilent Technologies,
Version 1.171.35.19 (release 27-10-2011 CrysAlis171 .NET)
(compiled Oct 27 2011,15:02:11)
;
_computing_data_collection MAR
_computing_data_reduction
;
CrysAlisPro, Agilent Technologies,
Version 1.171.35.19 (release 27-10-2011 CrysAlis171 .NET)
(compiled Oct 27 2011,15:02:11)
;
_computing_structure_refinement 'SHELXL-97 (Sheldrick, 1997)'
_computing_structure_solution 'SHELXS-97 (Sheldrick, 1990)'
_diffrn_ambient_temperature 295(2)
_diffrn_measured_fraction_theta_full 0.962
_diffrn_measured_fraction_theta_max 0.959
_diffrn_measurement_device_type 'MAR345 image plate'
_diffrn_measurement_method '150 images, \D\F 1.5\%'
_diffrn_radiation_monochromator 'Zr filter'
_diffrn_radiation_source 'Rigaku UltraX 18 rotating anode'
_diffrn_radiation_type MoK\a
_diffrn_radiation_wavelength 0.71073
_diffrn_reflns_av_R_equivalents 0.0448
_diffrn_reflns_av_unetI/netI 0.0450
_diffrn_reflns_Laue_measured_fraction_full 0.962
_diffrn_reflns_Laue_measured_fraction_max 0.959
_diffrn_reflns_limit_h_max 10
_diffrn_reflns_limit_h_min -10
_diffrn_reflns_limit_k_max 7
_diffrn_reflns_limit_k_min -7
_diffrn_reflns_limit_l_max 12
_diffrn_reflns_limit_l_min -12
_diffrn_reflns_number 4774
_diffrn_reflns_point_group_measured_fraction_full 0.953
_diffrn_reflns_point_group_measured_fraction_max 0.943
_diffrn_reflns_theta_full 25.242
_diffrn_reflns_theta_max 25.724
_diffrn_reflns_theta_min 2.325
_exptl_absorpt_coefficient_mu 0.094
_exptl_absorpt_correction_T_max 1.00000
_exptl_absorpt_correction_T_min 0.75502
_exptl_absorpt_correction_type multi-scan
_exptl_absorpt_process_details
;
CrysAlisPro, Agilent Technologies,
Version 1.171.35.19 (release 27-10-2011 CrysAlis171 .NET)
(compiled Oct 27 2011,15:02:11)
Empirical absorption correction using spherical harmonics,
 implemented in SCALE3 ABSPACK scaling algorithm.
;
_exptl_crystal_colour white
_exptl_crystal_density_diffrn 1.394
_exptl_crystal_description needle
_exptl_crystal_F_000 248
_exptl_crystal_size_max 1.0
_exptl_crystal_size_mid 0.17
_exptl_crystal_size_min 0.10
_refine_diff_density_max 0.172
_refine_diff_density_min -0.169
_refine_diff_density_rms 0.041
_refine_ls_abs_structure_details
;
 Flack x determined using 631 quotients [(I+)-(I-)]/[(I+)+(I-)]
 (Parsons, Flack and Wagner, Acta Cryst. B69 (2013) 249-259).
;
_refine_ls_abs_structure_Flack -0.9(10)
_refine_ls_extinction_method none
_refine_ls_goodness_of_fit_ref 1.082
_refine_ls_hydrogen_treatment constr
_refine_ls_matrix_type full
_refine_ls_number_parameters 164
_refine_ls_number_reflns 2045
_refine_ls_number_restraints 1
_refine_ls_restrained_S_all 1.081
_refine_ls_R_factor_all 0.0618
_refine_ls_R_factor_gt 0.0520
_refine_ls_shift/su_max 0.000
_refine_ls_shift/su_mean 0.000
_refine_ls_structure_factor_coef Fsqd
_refine_ls_weighting_details 'w=1/[\s^2^(Fo^2^)+(0.0895P)^2^+0.0685P] where P=(Fo^2^+2Fc^2^)/3'
_refine_ls_weighting_scheme calc
_refine_ls_wR_factor_gt 0.1436
_refine_ls_wR_factor_ref 0.1587
_reflns_Friedel_coverage 0.781
_reflns_Friedel_fraction_full 0.942
_reflns_Friedel_fraction_max 0.924
_reflns_number_gt 1725
_reflns_number_total 2045
_reflns_threshold_expression 'I > 2\s(I)'
_cod_data_source_file c6ce00749j2.cif
_cod_data_source_block 8
_cod_depositor_comments 'Adding full bibliography for 7225488--7225494.cif.'
_cod_database_code 7225494
_shelx_shelxl_version_number 2014/7
_shelx_space_group_comment
;
The symmetry employed for this shelxl refinement is uniquely defined
by the following loop, which should always be used as a source of
symmetry information in preference to the above space-group names.
They are only intended as comments.
;

loop_
_space_group_symop_operation_xyz
'x, y, z'
'-x, y+1/2, -z'

loop_
_atom_site_label
_atom_site_type_symbol
_atom_site_fract_x
_atom_site_fract_y
_atom_site_fract_z
_atom_site_U_iso_or_equiv
_atom_site_adp_type
_atom_site_occupancy
_atom_site_site_symmetry_order
_atom_site_calc_flag
_atom_site_refinement_flags_posn
_atom_site_refinement_flags_adp
N1 N 0.6779(4) -0.1009(7) 0.5312(4) 0.0638(9) Uani 1 1 d . .
N2 N 0.8370(3) -0.0743(6) 0.5244(3) 0.0574(8) Uani 1 1 d . .
C3 C 0.8596(4) 0.1014(7) 0.4569(4) 0.0539(9) Uani 1 1 d . .
H3 H 0.9554 0.1562 0.4376 0.065 Uiso 1 1 calc R U
N4 N 0.7251(3) 0.1960(6) 0.4176(3) 0.0489(7) Uani 1 1 d . .
C5 C 0.6172(4) 0.0624(7) 0.4653(4) 0.0617(11) Uani 1 1 d . .
H5 H 0.5127 0.0839 0.4528 0.074 Uiso 1 1 calc R U
N6 N 0.6893(3) 0.3792(6) 0.3416(3) 0.0539(8) Uani 1 1 d . .
C7 C 0.7998(4) 0.5064(6) 0.3082(3) 0.0505(9) Uani 1 1 d . .
H7 H 0.8987 0.4737 0.3361 0.061 Uiso 1 1 calc R U
C8 C 0.7741(4) 0.6987(7) 0.2285(4) 0.0522(9) Uani 1 1 d . .
C9 C 0.6281(5) 0.7525(8) 0.1820(4) 0.0605(11) Uani 1 1 d . .
C10 C 0.6020(5) 0.9442(9) 0.1080(4) 0.0710(13) Uani 1 1 d . .
H10 H 0.5043 0.9740 0.0763 0.085 Uiso 1 1 calc R U
C11 C 0.7189(5) 1.0857(8) 0.0827(4) 0.0664(11) Uani 1 1 d . .
H11 H 0.6998 1.2119 0.0336 0.080 Uiso 1 1 calc R U
C12 C 0.8695(5) 1.0464(7) 0.1289(4) 0.0581(10) Uani 1 1 d . .
C13 C 0.8994(4) 0.8463(6) 0.1984(4) 0.0520(9) Uani 1 1 d . .
O14 O 0.5025(3) 0.6266(6) 0.2066(3) 0.0780(10) Uani 1 1 d . .
H14 H 0.5260 0.5269 0.2558 0.117 Uiso 1 1 calc R U
C15 C 1.0538(5) 0.8068(8) 0.2389(4) 0.0618(11) Uani 1 1 d . .
H15 H 1.0778 0.6751 0.2821 0.074 Uiso 1 1 calc R U
C16 C 1.1670(5) 0.9598(8) 0.2153(4) 0.0704(13) Uani 1 1 d . .
H16 H 1.2665 0.9303 0.2426 0.084 Uiso 1 1 calc R U
C17 C 1.1349(6) 1.1603(9) 0.1503(5) 0.0752(13) Uani 1 1 d . .
H17 H 1.2119 1.2655 0.1373 0.090 Uiso 1 1 calc R U
C18 C 0.9899(6) 1.1998(8) 0.1064(4) 0.0674(12) Uani 1 1 d . .
H18 H 0.9697 1.3300 0.0608 0.081 Uiso 1 1 calc R U

loop_
_atom_site_aniso_label
_atom_site_aniso_U_11
_atom_site_aniso_U_22
_atom_site_aniso_U_33
_atom_site_aniso_U_23
_atom_site_aniso_U_13
_atom_site_aniso_U_12
N1 0.0391(17) 0.062(2) 0.091(2) 0.0040(19) 0.0088(15) -0.0024(16)
N2 0.0385(16) 0.058(2) 0.076(2) 0.0002(17) -0.0007(13) -0.0005(15)
C3 0.0334(18) 0.055(2) 0.073(2) 0.000(2) -0.0027(15) -0.0022(16)
N4 0.0309(14) 0.0506(17) 0.0653(18) -0.0025(15) 0.0017(12) 0.0000(12)
C5 0.0308(18) 0.063(3) 0.092(3) 0.011(2) 0.0074(17) 0.0014(18)
N6 0.0397(16) 0.0516(18) 0.070(2) 0.0025(16) 0.0036(13) 0.0038(14)
C7 0.0384(18) 0.054(2) 0.059(2) -0.0051(17) 0.0012(15) 0.0039(16)
C8 0.047(2) 0.054(2) 0.056(2) -0.0034(18) 0.0025(15) 0.0058(17)
C9 0.047(2) 0.066(3) 0.068(3) -0.004(2) -0.0024(17) 0.003(2)
C10 0.056(2) 0.077(3) 0.079(3) 0.008(3) -0.012(2) 0.013(2)
C11 0.074(3) 0.060(2) 0.065(3) 0.006(2) -0.001(2) 0.014(2)
C12 0.060(2) 0.057(2) 0.058(2) -0.0023(18) 0.0104(18) 0.0069(19)
C13 0.046(2) 0.052(2) 0.058(2) -0.0015(16) 0.0062(16) 0.0048(16)
O14 0.0472(17) 0.084(2) 0.102(3) 0.0145(19) -0.0118(15) 0.0001(15)
C15 0.050(2) 0.064(3) 0.072(3) 0.006(2) 0.0098(19) 0.004(2)
C16 0.050(2) 0.081(3) 0.081(3) 0.002(3) 0.0108(19) -0.005(2)
C17 0.070(3) 0.067(3) 0.089(3) 0.000(2) 0.022(2) -0.011(2)
C18 0.078(3) 0.055(2) 0.070(3) 0.008(2) 0.019(2) 0.007(2)

loop_
_atom_type_symbol
_atom_type_description
_atom_type_scat_dispersion_real
_atom_type_scat_dispersion_imag
_atom_type_scat_source
C C 0.0033 0.0016 'International Tables Vol C Tables 4.2.6.8 and 6.1.1.4'
H H 0.0000 0.0000 'International Tables Vol C Tables 4.2.6.8 and 6.1.1.4'
N N 0.0061 0.0033 'International Tables Vol C Tables 4.2.6.8 and 6.1.1.4'
O O 0.0106 0.0060 'International Tables Vol C Tables 4.2.6.8 and 6.1.1.4'

loop_
_geom_angle_atom_site_label_1
_geom_angle_atom_site_label_2
_geom_angle_atom_site_label_3
_geom_angle
C5 N1 N2 105.9(3)
C3 N2 N1 106.9(3)
N2 C3 N4 111.3(3)
N2 C3 H3 124.4
N4 C3 H3 124.4
C5 N4 C3 104.4(3)
C5 N4 N6 122.5(3)
C3 N4 N6 133.1(3)
N1 C5 N4 111.5(3)
N1 C5 H5 124.2
N4 C5 H5 124.2
C7 N6 N4 117.6(3)
N6 C7 C8 121.6(3)
N6 C7 H7 119.2
C8 C7 H7 119.2
C9 C8 C7 121.5(4)
C9 C8 C13 118.2(4)
C7 C8 C13 120.3(3)
O14 C9 C8 122.7(4)
O14 C9 C10 115.7(4)
C8 C9 C10 121.6(4)
C11 C10 C9 120.1(4)
C11 C10 H10 119.9
C9 C10 H10 119.9
C10 C11 C12 121.7(4)
C10 C11 H11 119.1
C12 C11 H11 119.1
C18 C12 C11 121.5(4)
C18 C12 C13 119.7(4)
C11 C12 C13 118.8(4)
C12 C13 C15 117.3(4)
C12 C13 C8 119.5(3)
C15 C13 C8 123.2(4)
C9 O14 H14 109.5
C16 C15 C13 121.1(4)
C16 C15 H15 119.4
C13 C15 H15 119.4
C15 C16 C17 121.0(4)
C15 C16 H16 119.5
C17 C16 H16 119.5
C18 C17 C16 119.5(5)
C18 C17 H17 120.2
C16 C17 H17 120.2
C17 C18 C12 121.3(5)
C17 C18 H18 119.3
C12 C18 H18 119.3

loop_
_geom_bond_atom_site_label_1
_geom_bond_atom_site_label_2
_geom_bond_distance
N1 C5 1.308(6)
N1 N2 1.407(4)
N2 C3 1.293(5)
C3 N4 1.361(5)
C3 H3 0.9300
N4 C5 1.349(5)
N4 N6 1.394(4)
C5 H5 0.9300
N6 C7 1.287(5)
C7 C8 1.446(5)
C7 H7 0.9300
C8 C9 1.399(5)
C8 C13 1.447(5)
C9 O14 1.361(5)
C9 C10 1.406(6)
C10 C11 1.356(6)
C10 H10 0.9300
C11 C12 1.418(6)
C11 H11 0.9300
C12 C18 1.416(6)
C12 C13 1.424(5)
C13 C15 1.430(6)
O14 H14 0.8200
C15 C16 1.371(6)
C15 H15 0.9300
C16 C17 1.403(7)
C16 H16 0.9300
C17 C18 1.365(8)
C17 H17 0.9300
C18 H18 0.9300

loop_
_geom_torsion_atom_site_label_1
_geom_torsion_atom_site_label_2
_geom_torsion_atom_site_label_3
_geom_torsion_atom_site_label_4
_geom_torsion
C5 N1 N2 C3 0.6(4)
N1 N2 C3 N4 0.1(4)
N2 C3 N4 C5 -0.7(5)
N2 C3 N4 N6 -177.8(3)
N2 N1 C5 N4 -1.0(5)
C3 N4 C5 N1 1.1(5)
N6 N4 C5 N1 178.6(3)
C5 N4 N6 C7 174.9(4)
C3 N4 N6 C7 -8.5(6)
N4 N6 C7 C8 179.3(3)
N6 C7 C8 C9 -1.3(6)
N6 C7 C8 C13 176.3(3)
C7 C8 C9 O14 -1.2(6)
C13 C8 C9 O14 -178.9(4)
C7 C8 C9 C10 177.7(4)
C13 C8 C9 C10 0.0(6)
O14 C9 C10 C11 177.2(4)
C8 C9 C10 C11 -1.8(7)
C9 C10 C11 C12 0.1(7)
C10 C11 C12 C18 -177.3(4)
C10 C11 C12 C13 3.4(7)
C18 C12 C13 C15 -2.1(5)
C11 C12 C13 C15 177.2(4)
C18 C12 C13 C8 175.6(4)
C11 C12 C13 C8 -5.1(6)
C9 C8 C13 C12 3.5(5)
C7 C8 C13 C12 -174.2(3)
C9 C8 C13 C15 -179.0(4)
C7 C8 C13 C15 3.3(5)
C12 C13 C15 C16 2.2(6)
C8 C13 C15 C16 -175.4(4)
C13 C15 C16 C17 0.0(7)
C15 C16 C17 C18 -2.3(7)
C16 C17 C18 C12 2.4(7)
C11 C12 C18 C17 -179.5(5)
C13 C12 C18 C17 -0.2(7)
